data_2014670
loop_
_publ_author_name
'Parvez, Masood'
'Khosa, Kaleem M.'
'Mazhar, Muhammad'
'Ali, Saqib'
'Sohail, Manzar'

_publ_section_title
;
 3-Germyl-3,3-dimethylpropionic acid derivatives
;
_journal_issue 1
_journal_name_full 'Acta Crystallographica Section C'
_journal_page_first m51
_journal_page_last m54
_journal_paper_doi 10.1107/S0108270104030963
_journal_volume 61
_journal_year 2005
_chemical_formula_iupac '[Ge (C6 H5)3 (C5 H9 O2)]'
_chemical_formula_moiety 'C23 H24 Ge O2'
_chemical_formula_sum 'C23 H24 Ge O2'
_chemical_formula_weight 405.01
_chemical_melting_point .387E-305
_chemical_name_common '3,3-dimethyl-3-(triphenylgermyl)propionic acid'
_chemical_name_systematic
;
3,3-dimethyl-3-(triphenylgermyl)propionic acid
;
_space_group_IT_number 14
_symmetry_cell_setting monoclinic
_symmetry_space_group_name_Hall '-P 2ybc'
_symmetry_space_group_name_H-M 'P 1 21/c 1'
_atom_sites_solution_hydrogens geom
_atom_sites_solution_primary direct
_atom_sites_solution_secondary difmap
_cell_angle_alpha 90.00
_cell_angle_beta 96.668(5)
_cell_angle_gamma 90.00
_cell_formula_units_Z 8
_cell_length_a 7.7850(10)
_cell_length_b 15.678(2)
_cell_length_c 32.703(5)
_cell_measurement_reflns_used 16723
_cell_measurement_temperature 173(2)
_cell_measurement_theta_max 27.5
_cell_measurement_theta_min 1.4
_cell_volume 3964.5(9)
_computing_cell_refinement 'HKL DENZO (Otwinowski & Minor, 1997)'
_computing_data_collection 'COLLECT (Hooft, 1998)'
_computing_data_reduction 'SCALEPACK (Otwinowski & Minor, 1997)'
_computing_molecular_graphics 'ORTEPII (Johnson, 1976)'
_computing_publication_material SHELXL97
_computing_structure_refinement 'SHELXL97 (Sheldrick, 1997)'
_computing_structure_solution 'SAPI91 (Fan, 1991)'
_diffrn_ambient_temperature 173(2)
_diffrn_measured_fraction_theta_full 0.994
_diffrn_measured_fraction_theta_max 0.994
_diffrn_measurement_device_type 'Nonius KappaCCD'
_diffrn_measurement_method ' \w and \f '
_diffrn_radiation_monochromator graphite
_diffrn_radiation_source 'fine-focus sealed tube'
_diffrn_radiation_type MoK\a
_diffrn_radiation_wavelength 0.71073
_diffrn_reflns_av_R_equivalents 0.043
_diffrn_reflns_av_sigmaI/netI 0.069
_diffrn_reflns_limit_h_max 10
_diffrn_reflns_limit_h_min -10
_diffrn_reflns_limit_k_max 19
_diffrn_reflns_limit_k_min -20
_diffrn_reflns_limit_l_max 42
_diffrn_reflns_limit_l_min -42
_diffrn_reflns_number 16723
_diffrn_reflns_theta_full 27.5
_diffrn_reflns_theta_max 27.5
_diffrn_reflns_theta_min 1.4
_exptl_absorpt_coefficient_mu 1.56
_exptl_absorpt_correction_T_max 0.835
_exptl_absorpt_correction_T_min 0.789
_exptl_absorpt_correction_type multi-scan
_exptl_absorpt_process_details '(SORTAV; Blessing, 1997)'
_exptl_crystal_colour colorless
_exptl_crystal_density_diffrn 1.357
_exptl_crystal_density_meas ?
_exptl_crystal_density_method 'not measured'
_exptl_crystal_description block
_exptl_crystal_F_000 1680
_exptl_crystal_size_max 0.16
_exptl_crystal_size_mid 0.14
_exptl_crystal_size_min 0.12
_refine_diff_density_max 0.59
_refine_diff_density_min -0.39
_refine_ls_extinction_method none
_refine_ls_goodness_of_fit_ref 1.01
_refine_ls_hydrogen_treatment constr
_refine_ls_matrix_type full
_refine_ls_number_parameters 475
_refine_ls_number_reflns 9032
_refine_ls_number_restraints 0
_refine_ls_restrained_S_all 1.01
_refine_ls_R_factor_all 0.076
_refine_ls_R_factor_gt 0.040
_refine_ls_shift/su_max 0.003
_refine_ls_shift/su_mean 0.000
_refine_ls_structure_factor_coef Fsqd
_refine_ls_weighting_details 'calc w=1/[\s^2^(Fo^2^)+(0.0344P)^2^+1.542P] where P=(Fo^2^+2Fc^2^)/3'
_refine_ls_weighting_scheme calc
_refine_ls_wR_factor_gt 0.079
_refine_ls_wR_factor_ref 0.093
_reflns_number_gt 6226
_reflns_number_total 9032
_reflns_threshold_expression 'I > 2.0\s(I)'
_cod_data_source_file fr1515.cif
_cod_data_source_block II
_cod_depositor_comments
;
The following automatic conversions were performed:
'_symmetry_cell_setting' value 'Monoclinic' changed to 'monoclinic'
according to '/home/saulius/struct/CIF-dictionaries/cif_core.dic'
dictionary named 'cif_core.dic' version 2.4.1 from 2010-06-29.

Automatic conversion script
Id: cif_fix_enum 1527 2010-12-29 10:47:43Z saulius 

The following automatic conversions were performed:

'_symmetry_cell_setting' value 'Monoclinic' changed to 'monoclinic'
according to /home/saulius/struct/CIF-dictionaries/cif_core.dic
dictionary named 'cif_core.dic' version 2.4.1 from 2010-06-29.

Automatic conversion script
Id: cif_fix_values 1715 2011-07-08 13:25:40Z adriana 

The following automatic conversions were performed:

'_exptl_crystal_density_meas' value 'not measured' was changed to '?'
- the value is perceived as not measured.

Automatic conversion script
Id: cif_fix_values 3008 2015-01-20 13:52:24Z robertas 
;
_cod_original_sg_symbol_H-M 'P 21/c'
_cod_database_code 2014670

loop_
_symmetry_equiv_pos_as_xyz
'x, y, z'
'-x, y+1/2, -z+1/2'
'-x, -y, -z'
'x, -y-1/2, z-1/2'

loop_
_atom_site_label
_atom_site_fract_x
_atom_site_fract_y
_atom_site_fract_z
_atom_site_U_iso_or_equiv
_atom_site_adp_type
_atom_site_calc_flag
_atom_site_refinement_flags
_atom_site_occupancy
_atom_site_disorder_assembly
_atom_site_disorder_group
_atom_site_type_symbol
Ge1 0.16992(4) 0.747093(17) 0.503243(8) 0.02481(8) Uani d . 1 . . Ge
O1 0.2593(3) 0.60634(14) 0.37012(6) 0.0483(6) Uani d . 1 . . O
O2 0.5170(3) 0.59827(16) 0.40683(7) 0.0581(7) Uani d . 1 . . O
H2 0.5316 0.5607 0.3892 0.087 Uiso calc R 1 . . H
C1 0.3620(4) 0.62929(18) 0.39952(9) 0.0364(7) Uani d . 1 . . C
C2 0.3137(4) 0.69377(18) 0.42989(8) 0.0370(7) Uani d . 1 . . C
H2A 0.2140 0.7273 0.4170 0.044 Uiso calc R 1 . . H
H2B 0.4117 0.7336 0.4364 0.044 Uiso calc R 1 . . H
C3 0.2661(4) 0.65469(17) 0.47050(8) 0.0319(7) Uani d . 1 . . C
C4 0.4280(5) 0.6177(2) 0.49529(10) 0.0592(11) Uani d . 1 . . C
H4A 0.4784 0.5739 0.4789 0.089 Uiso calc R 1 . . H
H4B 0.3965 0.5921 0.5207 0.089 Uiso calc R 1 . . H
H4C 0.5125 0.6633 0.5021 0.089 Uiso calc R 1 . . H
C5 0.1276(5) 0.5843(2) 0.46146(11) 0.0595(10) Uani d . 1 . . C
H5A 0.0298 0.6070 0.4431 0.089 Uiso calc R 1 . . H
H5B 0.0873 0.5657 0.4873 0.089 Uiso calc R 1 . . H
H5C 0.1779 0.5357 0.4482 0.089 Uiso calc R 1 . . H
C6 0.0501(4) 0.69526(17) 0.54624(8) 0.0278(6) Uani d . 1 . . C
C7 0.1394(4) 0.64374(17) 0.57689(8) 0.0317(7) Uani d . 1 . . C
H7 0.2611 0.6372 0.5777 0.038 Uiso calc R 1 . . H
C8 0.0532(4) 0.60247(18) 0.60576(8) 0.0352(7) Uani d . 1 . . C
H8 0.1159 0.5676 0.6261 0.042 Uiso calc R 1 . . H
C9 -0.1224(4) 0.61144(18) 0.60536(8) 0.0356(7) Uani d . 1 . . C
H9 -0.1814 0.5827 0.6252 0.043 Uiso calc R 1 . . H
C10 -0.2123(4) 0.66246(19) 0.57603(8) 0.0391(7) Uani d . 1 . . C
H10 -0.3338 0.6690 0.5756 0.047 Uiso calc R 1 . . H
C11 -0.1263(4) 0.70445(18) 0.54708(8) 0.0329(7) Uani d . 1 . . C
H11 -0.1899 0.7403 0.5274 0.040 Uiso calc R 1 . . H
C12 0.3549(3) 0.82041(16) 0.52902(8) 0.0264(6) Uani d . 1 . . C
C13 0.3724(4) 0.83658(17) 0.57104(8) 0.0341(7) Uani d . 1 . . C
H13 0.2927 0.8119 0.5875 0.041 Uiso calc R 1 . . H
C14 0.5047(4) 0.88828(18) 0.58946(9) 0.0432(8) Uani d . 1 . . C
H14 0.5151 0.8981 0.6183 0.052 Uiso calc R 1 . . H
C15 0.6207(4) 0.92528(19) 0.56607(10) 0.0428(8) Uani d . 1 . . C
H15 0.7107 0.9608 0.5786 0.051 Uiso calc R 1 . . H
C16 0.6050(4) 0.91030(19) 0.52403(10) 0.0418(8) Uani d . 1 . . C
H16 0.6847 0.9354 0.5077 0.050 Uiso calc R 1 . . H
C17 0.4731(4) 0.85884(17) 0.50586(9) 0.0335(7) Uani d . 1 . . C
H17 0.4629 0.8495 0.4770 0.040 Uiso calc R 1 . . H
C18 0.0095(4) 0.81772(17) 0.46745(7) 0.0273(6) Uani d . 1 . . C
C19 0.0323(4) 0.90580(17) 0.46563(8) 0.0292(6) Uani d . 1 . . C
H19 0.1262 0.9314 0.4824 0.035 Uiso calc R 1 . . H
C20 -0.0786(4) 0.95680(19) 0.44002(8) 0.0372(7) Uani d . 1 . . C
H20 -0.0604 1.0167 0.4394 0.045 Uiso calc R 1 . . H
C21 -0.2155(4) 0.9209(2) 0.41532(9) 0.0418(8) Uani d . 1 . . C
H21 -0.2913 0.9558 0.3977 0.050 Uiso calc R 1 . . H
C22 -0.2417(4) 0.8337(2) 0.41636(9) 0.0417(8) Uani d . 1 . . C
H22 -0.3350 0.8088 0.3991 0.050 Uiso calc R 1 . . H
C23 -0.1324(4) 0.78246(19) 0.44245(8) 0.0353(7) Uani d . 1 . . C
H23 -0.1537 0.7229 0.4435 0.042 Uiso calc R 1 . . H
Ge2 0.54844(4) 0.233204(17) 0.254755(8) 0.02547(9) Uani d . 1 . . Ge
O3 0.5596(3) 0.46509(13) 0.35939(6) 0.0443(5) Uani d . 1 . . O
O4 0.3541(3) 0.50860(12) 0.31103(6) 0.0384(5) Uani d . 1 . . O
H4 0.3356 0.5428 0.3298 0.058 Uiso calc R 1 . . H
C24 0.4861(4) 0.46122(17) 0.32348(8) 0.0308(6) Uani d . 1 . . C
C25 0.5435(4) 0.40019(17) 0.29293(8) 0.0308(6) Uani d . 1 . . C
H25A 0.6655 0.3843 0.3015 0.037 Uiso calc R 1 . . H
H25B 0.5383 0.4288 0.2658 0.037 Uiso calc R 1 . . H
C26 0.4318(3) 0.31782(16) 0.28833(8) 0.0270(6) Uani d . 1 . . C
C27 0.2478(4) 0.33682(19) 0.26746(9) 0.0389(7) Uani d . 1 . . C
H27A 0.1891 0.3753 0.2849 0.058 Uiso calc R 1 . . H
H27B 0.1826 0.2834 0.2635 0.058 Uiso calc R 1 . . H
H27C 0.2548 0.3638 0.2407 0.058 Uiso calc R 1 . . H
C28 0.4185(4) 0.27681(18) 0.33069(8) 0.0370(7) Uani d . 1 . . C
H28A 0.5348 0.2685 0.3451 0.055 Uiso calc R 1 . . H
H28B 0.3600 0.2216 0.3269 0.055 Uiso calc R 1 . . H
H28C 0.3523 0.3143 0.3470 0.055 Uiso calc R 1 . . H
C29 0.6579(4) 0.28937(17) 0.21092(7) 0.0270(6) Uani d . 1 . . C
C30 0.5744(4) 0.35288(19) 0.18587(8) 0.0388(7) Uani d . 1 . . C
H30 0.4609 0.3701 0.1902 0.047 Uiso calc R 1 . . H
C31 0.6539(4) 0.3910(2) 0.15501(9) 0.0434(8) Uani d . 1 . . C
H31 0.5954 0.4344 0.1386 0.052 Uiso calc R 1 . . H
C32 0.8188(4) 0.36608(19) 0.14787(8) 0.0381(7) Uani d . 1 . . C
H32 0.8731 0.3916 0.1263 0.046 Uiso calc R 1 . . H
C33 0.9021(4) 0.3045(2) 0.17216(9) 0.0412(7) Uani d . 1 . . C
H33 1.0156 0.2876 0.1677 0.049 Uiso calc R 1 . . H
C34 0.8226(4) 0.26659(18) 0.20323(8) 0.0350(7) Uani d . 1 . . C
H34 0.8829 0.2238 0.2197 0.042 Uiso calc R 1 . . H
C35 0.3682(4) 0.15458(17) 0.23134(8) 0.0304(6) Uani d . 1 . . C
C36 0.3066(4) 0.15754(19) 0.18962(9) 0.0402(7) Uani d . 1 . . C
H36 0.3603 0.1946 0.1719 0.048 Uiso calc R 1 . . H
C37 0.1695(5) 0.1078(2) 0.17353(11) 0.0529(9) Uani d . 1 . . C
H37 0.1282 0.1113 0.1451 0.063 Uiso calc R 1 . . H
C38 0.0916(4) 0.0524(2) 0.19896(12) 0.0557(10) Uani d . 1 . . C
H38 -0.0033 0.0182 0.1879 0.067 Uiso calc R 1 . . H
C39 0.1516(4) 0.0473(2) 0.23991(11) 0.0514(9) Uani d . 1 . . C
H39 0.0994 0.0089 0.2573 0.062 Uiso calc R 1 . . H
C40 0.2894(4) 0.09837(19) 0.25608(10) 0.0420(8) Uani d . 1 . . C
H40 0.3301 0.0946 0.2846 0.050 Uiso calc R 1 . . H
C41 0.7248(4) 0.17112(17) 0.29045(7) 0.0280(6) Uani d . 1 . . C
C42 0.7278(4) 0.08265(18) 0.29178(8) 0.0357(7) Uani d . 1 . . C
H42 0.6450 0.0513 0.2742 0.043 Uiso calc R 1 . . H
C43 0.8493(4) 0.03923(19) 0.31833(9) 0.0428(8) Uani d . 1 . . C
H43 0.8488 -0.0214 0.3188 0.051 Uiso calc R 1 . . H
C44 0.9706(4) 0.0833(2) 0.34406(9) 0.0417(8) Uani d . 1 . . C
H44 1.0534 0.0534 0.3623 0.050 Uiso calc R 1 . . H
C45 0.9713(4) 0.1712(2) 0.34319(9) 0.0401(7) Uani d . 1 . . C
H45 1.0543 0.2020 0.3610 0.048 Uiso calc R 1 . . H
C46 0.8516(4) 0.21457(19) 0.31653(8) 0.0341(7) Uani d . 1 . . C
H46 0.8550 0.2751 0.3158 0.041 Uiso calc R 1 . . H

loop_
_atom_site_aniso_label
_atom_site_aniso_U_11
_atom_site_aniso_U_22
_atom_site_aniso_U_33
_atom_site_aniso_U_12
_atom_site_aniso_U_13
_atom_site_aniso_U_23
Ge1 0.02730(17) 0.02277(15) 0.02401(14) -0.00081(12) 0.00141(11) 0.00060(11)
O1 0.0507(15) 0.0572(15) 0.0357(12) 0.0132(12) -0.0008(10) -0.0110(10)
O2 0.0446(15) 0.0745(18) 0.0544(15) 0.0138(13) 0.0023(11) -0.0339(12)
C1 0.041(2) 0.0331(17) 0.0355(16) 0.0037(15) 0.0071(14) -0.0016(13)
C2 0.048(2) 0.0281(16) 0.0368(16) 0.0021(14) 0.0123(14) -0.0040(12)
C3 0.0409(18) 0.0233(15) 0.0318(14) 0.0025(13) 0.0057(12) -0.0023(12)
C4 0.077(3) 0.053(2) 0.046(2) 0.038(2) 0.0016(18) -0.0034(16)
C5 0.085(3) 0.0337(19) 0.065(2) -0.0184(19) 0.032(2) -0.0164(16)
C6 0.0317(17) 0.0256(15) 0.0260(13) -0.0039(12) 0.0025(11) -0.0011(11)
C7 0.0300(17) 0.0338(16) 0.0307(14) 0.0004(13) 0.0015(12) 0.0018(12)
C8 0.045(2) 0.0288(16) 0.0315(15) 0.0007(14) 0.0034(13) 0.0064(12)
C9 0.042(2) 0.0336(17) 0.0334(15) -0.0052(14) 0.0131(13) -0.0014(12)
C10 0.0339(18) 0.051(2) 0.0330(16) -0.0006(15) 0.0074(13) -0.0028(14)
C11 0.0337(18) 0.0385(17) 0.0264(14) 0.0048(14) 0.0027(12) 0.0034(12)
C12 0.0266(16) 0.0213(14) 0.0306(14) 0.0040(12) 0.0003(11) -0.0002(11)
C13 0.0423(19) 0.0299(16) 0.0292(15) -0.0033(14) 0.0003(13) 0.0030(12)
C14 0.060(2) 0.0322(17) 0.0341(16) -0.0050(16) -0.0100(15) -0.0027(13)
C15 0.0370(19) 0.0327(17) 0.054(2) -0.0035(15) -0.0132(15) -0.0034(15)
C16 0.0325(19) 0.0362(18) 0.057(2) -0.0055(15) 0.0073(15) -0.0036(15)
C17 0.0324(18) 0.0316(16) 0.0372(15) -0.0037(14) 0.0065(12) -0.0050(13)
C18 0.0313(16) 0.0283(15) 0.0227(13) 0.0034(13) 0.0052(11) 0.0019(11)
C19 0.0324(17) 0.0271(16) 0.0284(14) 0.0022(13) 0.0044(12) -0.0001(11)
C20 0.042(2) 0.0307(17) 0.0395(16) 0.0061(14) 0.0089(14) 0.0051(13)
C21 0.0379(19) 0.052(2) 0.0365(16) 0.0145(16) 0.0063(14) 0.0166(15)
C22 0.0323(18) 0.058(2) 0.0330(16) -0.0006(16) -0.0043(13) 0.0011(15)
C23 0.0343(18) 0.0364(17) 0.0342(15) -0.0010(14) -0.0002(13) 0.0028(13)
Ge2 0.02674(17) 0.02554(16) 0.02383(14) 0.00045(13) 0.00161(11) -0.00099(11)
O3 0.0455(14) 0.0474(13) 0.0376(11) 0.0137(11) -0.0058(10) -0.0096(10)
O4 0.0433(13) 0.0329(12) 0.0381(11) 0.0108(10) 0.0014(9) -0.0060(9)
C24 0.0299(17) 0.0237(15) 0.0385(16) -0.0019(13) 0.0033(13) 0.0015(12)
C25 0.0301(17) 0.0285(16) 0.0339(15) 0.0003(13) 0.0046(12) -0.0022(12)
C26 0.0240(15) 0.0259(15) 0.0314(14) 0.0000(12) 0.0041(11) -0.0029(11)
C27 0.0297(18) 0.0368(18) 0.0492(18) 0.0011(14) 0.0008(14) -0.0072(14)
C28 0.047(2) 0.0318(16) 0.0343(15) -0.0027(14) 0.0151(13) 0.0010(12)
C29 0.0312(16) 0.0273(15) 0.0222(13) -0.0018(12) 0.0024(11) -0.0021(11)
C30 0.0345(18) 0.0455(19) 0.0364(16) 0.0065(15) 0.0040(13) 0.0084(14)
C31 0.051(2) 0.0412(19) 0.0355(17) -0.0008(16) -0.0036(15) 0.0133(14)
C32 0.045(2) 0.0407(18) 0.0300(15) -0.0143(15) 0.0079(13) -0.0003(13)
C33 0.0350(19) 0.047(2) 0.0436(17) -0.0001(15) 0.0129(14) -0.0008(15)
C34 0.0379(18) 0.0329(17) 0.0348(15) 0.0047(14) 0.0070(13) 0.0034(12)
C35 0.0279(16) 0.0254(15) 0.0377(15) 0.0020(13) 0.0026(12) -0.0091(12)
C36 0.0381(19) 0.0358(18) 0.0438(17) 0.0040(15) -0.0068(14) -0.0083(14)
C37 0.049(2) 0.047(2) 0.056(2) 0.0088(18) -0.0211(17) -0.0150(17)
C38 0.028(2) 0.051(2) 0.085(3) 0.0032(17) -0.0074(18) -0.029(2)
C39 0.042(2) 0.0389(19) 0.077(2) -0.0080(16) 0.0217(18) -0.0188(17)
C40 0.043(2) 0.0367(18) 0.0475(18) -0.0081(15) 0.0104(15) -0.0117(14)
C41 0.0305(16) 0.0292(15) 0.0245(13) 0.0042(13) 0.0041(11) 0.0013(11)
C42 0.0420(19) 0.0281(16) 0.0349(16) -0.0029(14) -0.0044(13) -0.0045(12)
C43 0.056(2) 0.0253(16) 0.0441(18) 0.0034(15) -0.0081(15) 0.0062(13)
C44 0.047(2) 0.0409(19) 0.0350(16) 0.0066(16) -0.0054(14) 0.0092(14)
C45 0.0365(19) 0.045(2) 0.0367(16) -0.0056(15) -0.0032(13) -0.0036(14)
C46 0.0305(17) 0.0296(16) 0.0406(16) -0.0004(13) -0.0024(13) 0.0005(13)

loop_
_atom_type_symbol
_atom_type_description
_atom_type_scat_dispersion_real
_atom_type_scat_dispersion_imag
_atom_type_scat_source
C C 0.0033 0.0016 'International Tables Vol C Tables 4.2.6.8 and 6.1.1.4'
H H 0.0000 0.0000 'International Tables Vol C Tables 4.2.6.8 and 6.1.1.4'
O O 0.0106 0.0060 'International Tables Vol C Tables 4.2.6.8 and 6.1.1.4'
Ge Ge 0.1547 1.8001 'International Tables Vol C Tables 4.2.6.8 and 6.1.1.4'

loop_
_geom_angle_atom_site_label_1
_geom_angle_atom_site_label_2
_geom_angle_atom_site_label_3
_geom_angle
_geom_angle_publ_flag
C6 Ge1 C18 109.98(11) y
C6 Ge1 C12 108.89(11) y
C18 Ge1 C12 108.22(11) y
C6 Ge1 C3 108.92(11) y
C18 Ge1 C3 110.07(11) y
C12 Ge1 C3 110.75(11) y
C1 O2 H2 109.5 ?
O1 C1 O2 122.7(3) ?
O1 C1 C2 121.7(3) ?
O2 C1 C2 115.6(3) ?
C1 C2 C3 114.0(2) ?
C1 C2 H2A 108.8 ?
C3 C2 H2A 108.8 ?
C1 C2 H2B 108.8 ?
C3 C2 H2B 108.8 ?
H2A C2 H2B 107.7 ?
C4 C3 C2 109.9(3) ?
C4 C3 C5 110.1(3) ?
C2 C3 C5 110.5(2) ?
C4 C3 Ge1 109.12(19) ?
C2 C3 Ge1 108.37(17) ?
C5 C3 Ge1 108.9(2) ?
C3 C4 H4A 109.5 ?
C3 C4 H4B 109.5 ?
H4A C4 H4B 109.5 ?
C3 C4 H4C 109.5 ?
H4A C4 H4C 109.5 ?
H4B C4 H4C 109.5 ?
C3 C5 H5A 109.5 ?
C3 C5 H5B 109.5 ?
H5A C5 H5B 109.5 ?
C3 C5 H5C 109.5 ?
H5A C5 H5C 109.5 ?
H5B C5 H5C 109.5 ?
C11 C6 C7 117.1(2) ?
C11 C6 Ge1 121.9(2) ?
C7 C6 Ge1 120.9(2) ?
C8 C7 C6 121.1(3) ?
C8 C7 H7 119.4 ?
C6 C7 H7 119.4 ?
C9 C8 C7 120.5(3) ?
C9 C8 H8 119.7 ?
C7 C8 H8 119.7 ?
C8 C9 C10 119.4(3) ?
C8 C9 H9 120.3 ?
C10 C9 H9 120.3 ?
C9 C10 C11 120.3(3) ?
C9 C10 H10 119.8 ?
C11 C10 H10 119.8 ?
C6 C11 C10 121.5(3) ?
C6 C11 H11 119.3 ?
C10 C11 H11 119.2 ?
C13 C12 C17 117.6(3) ?
C13 C12 Ge1 121.1(2) ?
C17 C12 Ge1 121.3(2) ?
C12 C13 C14 121.2(3) ?
C12 C13 H13 119.4 ?
C14 C13 H13 119.4 ?
C15 C14 C13 120.3(3) ?
C15 C14 H14 119.8 ?
C13 C14 H14 119.8 ?
C14 C15 C16 119.4(3) ?
C14 C15 H15 120.3 ?
C16 C15 H15 120.3 ?
C17 C16 C15 120.0(3) ?
C17 C16 H16 120.0 ?
C15 C16 H16 120.0 ?
C16 C17 C12 121.5(3) ?
C16 C17 H17 119.3 ?
C12 C17 H17 119.3 ?
C19 C18 C23 117.3(2) ?
C19 C18 Ge1 120.7(2) ?
C23 C18 Ge1 121.9(2) ?
C20 C19 C18 121.6(3) ?
C20 C19 H19 119.2 ?
C18 C19 H19 119.2 ?
C21 C20 C19 120.2(3) ?
C21 C20 H20 119.9 ?
C19 C20 H20 119.9 ?
C20 C21 C22 119.7(3) ?
C20 C21 H21 120.2 ?
C22 C21 H21 120.2 ?
C21 C22 C23 120.3(3) ?
C21 C22 H22 119.8 ?
C23 C22 H22 119.8 ?
C22 C23 C18 120.8(3) ?
C22 C23 H23 119.6 ?
C18 C23 H23 119.6 ?
C41 Ge2 C35 110.01(12) y
C41 Ge2 C29 109.00(11) y
C35 Ge2 C29 110.49(11) y
C41 Ge2 C26 109.49(10) y
C35 Ge2 C26 106.35(11) y
C29 Ge2 C26 111.48(11) y
C24 O4 H4 109.5 ?
O3 C24 O4 121.9(3) ?
O3 C24 C25 121.5(3) ?
O4 C24 C25 116.5(2) ?
C24 C25 C26 113.0(2) ?
C24 C25 H25A 109.0 ?
C26 C25 H25A 109.0 ?
C24 C25 H25B 109.0 ?
C26 C25 H25B 109.0 ?
H25A C25 H25B 107.8 ?
C28 C26 C27 108.8(2) ?
C28 C26 C25 110.8(2) ?
C27 C26 C25 111.3(2) ?
C28 C26 Ge2 107.34(18) ?
C27 C26 Ge2 109.99(17) ?
C25 C26 Ge2 108.59(17) ?
C26 C27 H27A 109.5 ?
C26 C27 H27B 109.5 ?
H27A C27 H27B 109.5 ?
C26 C27 H27C 109.5 ?
H27A C27 H27C 109.5 ?
H27B C27 H27C 109.5 ?
C26 C28 H28A 109.5 ?
C26 C28 H28B 109.5 ?
H28A C28 H28B 109.5 ?
C26 C28 H28C 109.5 ?
H28A C28 H28C 109.5 ?
H28B C28 H28C 109.5 ?
C34 C29 C30 117.1(2) ?
C34 C29 Ge2 120.6(2) ?
C30 C29 Ge2 122.4(2) ?
C31 C30 C29 121.2(3) ?
C31 C30 H30 119.4 ?
C29 C30 H30 119.4 ?
C30 C31 C32 120.3(3) ?
C30 C31 H31 119.9 ?
C32 C31 H31 119.9 ?
C33 C32 C31 119.1(3) ?
C33 C32 H32 120.4 ?
C31 C32 H32 120.4 ?
C32 C33 C34 120.6(3) ?
C32 C33 H33 119.7 ?
C34 C33 H33 119.7 ?
C29 C34 C33 121.7(3) ?
C29 C34 H34 119.1 ?
C33 C34 H34 119.1 ?
C40 C35 C36 117.8(3) ?
C40 C35 Ge2 121.2(2) ?
C36 C35 Ge2 120.8(2) ?
C37 C36 C35 121.3(3) ?
C37 C36 H36 119.4 ?
C35 C36 H36 119.4 ?
C36 C37 C38 119.9(3) ?
C36 C37 H37 120.1 ?
C38 C37 H37 120.1 ?
C39 C38 C37 120.0(3) ?
C39 C38 H38 120.0 ?
C37 C38 H38 120.0 ?
C38 C39 C40 119.8(3) ?
C38 C39 H39 120.1 ?
C40 C39 H39 120.1 ?
C35 C40 C39 121.2(3) ?
C35 C40 H40 119.4 ?
C39 C40 H40 119.4 ?
C42 C41 C46 117.3(2) ?
C42 C41 Ge2 121.6(2) ?
C46 C41 Ge2 121.1(2) ?
C43 C42 C41 121.2(3) ?
C43 C42 H42 119.4 ?
C41 C42 H42 119.4 ?
C44 C43 C42 120.4(3) ?
C44 C43 H43 119.8 ?
C42 C43 H43 119.8 ?
C43 C44 C45 119.6(3) ?
C43 C44 H44 120.2 ?
C45 C44 H44 120.2 ?
C46 C45 C44 120.1(3) ?
C46 C45 H45 119.9 ?
C44 C45 H45 119.9 ?
C45 C46 C41 121.4(3) ?
C45 C46 H46 119.3 ?
C41 C46 H46 119.3 ?

loop_
_geom_bond_atom_site_label_1
_geom_bond_atom_site_label_2
_geom_bond_site_symmetry_2
_geom_bond_distance
_geom_bond_publ_flag
Ge1 C6 . 1.953(3) y
Ge1 C18 . 1.954(3) y
Ge1 C12 . 1.955(3) y
Ge1 C3 . 1.998(3) y
O1 C1 . 1.231(3) y
O2 C1 . 1.297(3) y
O2 H2 . 0.8400 ?
C1 C2 . 1.496(4) ?
C2 C3 . 1.546(4) ?
C2 H2A . 0.9900 ?
C2 H2B . 0.9900 ?
C3 C4 . 1.532(4) ?
C3 C5 . 1.547(4) ?
C4 H4A . 0.9800 ?
C4 H4B . 0.9800 ?
C4 H4C . 0.9800 ?
C5 H5A . 0.9800 ?
C5 H5B . 0.9800 ?
C5 H5C . 0.9800 ?
C6 C11 . 1.384(4) ?
C6 C7 . 1.407(4) ?
C7 C8 . 1.382(4) ?
C7 H7 . 0.9500 ?
C8 C9 . 1.373(4) ?
C8 H8 . 0.9500 ?
C9 C10 . 1.376(4) ?
C9 H9 . 0.9500 ?
C10 C11 . 1.387(4) ?
C10 H10 . 0.9500 ?
C11 H11 . 0.9500 ?
C12 C13 . 1.389(3) ?
C12 C17 . 1.395(4) ?
C13 C14 . 1.392(4) ?
C13 H13 . 0.9500 ?
C14 C15 . 1.377(4) ?
C14 H14 . 0.9500 ?
C15 C16 . 1.386(4) ?
C15 H15 . 0.9500 ?
C16 C17 . 1.384(4) ?
C16 H16 . 0.9500 ?
C17 H17 . 0.9500 ?
C18 C19 . 1.394(4) ?
C18 C23 . 1.409(4) ?
C19 C20 . 1.385(4) ?
C19 H19 . 0.9500 ?
C20 C21 . 1.380(4) ?
C20 H20 . 0.9500 ?
C21 C22 . 1.382(4) ?
C21 H21 . 0.9500 ?
C22 C23 . 1.389(4) ?
C22 H22 . 0.9500 ?
C23 H23 . 0.9500 ?
Ge2 C41 . 1.955(3) y
Ge2 C35 . 1.956(3) y
Ge2 C29 . 1.960(3) y
Ge2 C26 . 2.005(3) y
O3 C24 . 1.246(3) y
O4 C24 . 1.295(3) y
O4 H4 . 0.8400 ?
C24 C25 . 1.489(4) ?
C25 C26 . 1.555(4) ?
C25 H25A . 0.9900 ?
C25 H25B . 0.9900 ?
C26 C28 . 1.542(4) ?
C26 C27 . 1.543(4) ?
C27 H27A . 0.9800 ?
C27 H27B . 0.9800 ?
C27 H27C . 0.9800 ?
C28 H28A . 0.9800 ?
C28 H28B . 0.9800 ?
C28 H28C . 0.9800 ?
C29 C34 . 1.382(4) ?
C29 C30 . 1.401(4) ?
C30 C31 . 1.379(4) ?
C30 H30 . 0.9500 ?
C31 C32 . 1.388(4) ?
C31 H31 . 0.9500 ?
C32 C33 . 1.365(4) ?
C32 H32 . 0.9500 ?
C33 C34 . 1.384(4) ?
C33 H33 . 0.9500 ?
C34 H34 . 0.9500 ?
C35 C40 . 1.387(4) ?
C35 C36 . 1.393(4) ?
C36 C37 . 1.376(4) ?
C36 H36 . 0.9500 ?
C37 C38 . 1.389(5) ?
C37 H37 . 0.9500 ?
C38 C39 . 1.368(5) ?
C38 H38 . 0.9500 ?
C39 C40 . 1.393(4) ?
C39 H39 . 0.9500 ?
C40 H40 . 0.9500 ?
C41 C42 . 1.388(4) ?
C41 C46 . 1.404(4) ?
C42 C43 . 1.386(4) ?
C42 H42 . 0.9500 ?
C43 C44 . 1.376(4) ?
C43 H43 . 0.9500 ?
C44 C45 . 1.379(4) ?
C44 H44 . 0.9500 ?
C45 C46 . 1.379(4) ?
C45 H45 . 0.9500 ?
C46 H46 . 0.9500 ?

loop_
_geom_hbond_atom_site_label_D
_geom_hbond_atom_site_label_H
_geom_hbond_atom_site_label_A
_geom_hbond_distance_DH
_geom_hbond_distance_HA
_geom_hbond_distance_DA
_geom_hbond_angle_DHA
O2 H2 O3 0.84 1.82 2.645(3) 169
O4 H4 O1 0.84 1.81 2.638(3) 170

loop_
_geom_torsion_atom_site_label_1
_geom_torsion_atom_site_label_2
_geom_torsion_atom_site_label_3
_geom_torsion_atom_site_label_4
_geom_torsion
O1 C1 C2 C3 100.6(3)
O2 C1 C2 C3 -78.0(4)
C1 C2 C3 C4 69.7(3)
C1 C2 C3 C5 -52.0(4)
C1 C2 C3 Ge1 -171.1(2)
C6 Ge1 C3 C4 -76.2(2)
C18 Ge1 C3 C4 163.1(2)
C12 Ge1 C3 C4 43.5(2)
C6 Ge1 C3 C2 164.12(19)
C18 Ge1 C3 C2 43.5(2)
C12 Ge1 C3 C2 -76.2(2)
C6 Ge1 C3 C5 43.9(2)
C18 Ge1 C3 C5 -76.7(2)
C12 Ge1 C3 C5 163.6(2)
C18 Ge1 C6 C11 4.9(3)
C12 Ge1 C6 C11 123.4(2)
C3 Ge1 C6 C11 -115.8(2)
C18 Ge1 C6 C7 -177.7(2)
C12 Ge1 C6 C7 -59.3(2)
C3 Ge1 C6 C7 61.6(2)
C11 C6 C7 C8 1.7(4)
Ge1 C6 C7 C8 -175.7(2)
C6 C7 C8 C9 -0.5(4)
C7 C8 C9 C10 -0.4(4)
C8 C9 C10 C11 0.0(4)
C7 C6 C11 C10 -2.1(4)
Ge1 C6 C11 C10 175.3(2)
C9 C10 C11 C6 1.3(4)
C6 Ge1 C12 C13 -7.1(2)
C18 Ge1 C12 C13 112.4(2)
C3 Ge1 C12 C13 -126.8(2)
C6 Ge1 C12 C17 173.4(2)
C18 Ge1 C12 C17 -67.1(2)
C3 Ge1 C12 C17 53.7(2)
C17 C12 C13 C14 -0.9(4)
Ge1 C12 C13 C14 179.6(2)
C12 C13 C14 C15 0.6(4)
C13 C14 C15 C16 -0.3(5)
C14 C15 C16 C17 0.3(5)
C15 C16 C17 C12 -0.6(4)
C13 C12 C17 C16 0.9(4)
Ge1 C12 C17 C16 -179.5(2)
C6 Ge1 C18 C19 115.1(2)
C12 Ge1 C18 C19 -3.8(2)
C3 Ge1 C18 C19 -124.9(2)
C6 Ge1 C18 C23 -65.2(2)
C12 Ge1 C18 C23 175.9(2)
C3 Ge1 C18 C23 54.8(2)
C23 C18 C19 C20 -0.6(4)
Ge1 C18 C19 C20 179.1(2)
C18 C19 C20 C21 -0.3(4)
C19 C20 C21 C22 0.2(4)
C20 C21 C22 C23 0.8(5)
C21 C22 C23 C18 -1.7(4)
C19 C18 C23 C22 1.6(4)
Ge1 C18 C23 C22 -178.1(2)
O3 C24 C25 C26 98.7(3)
O4 C24 C25 C26 -80.0(3)
C24 C25 C26 C28 -52.0(3)
C24 C25 C26 C27 69.2(3)
C24 C25 C26 Ge2 -169.61(19)
C41 Ge2 C26 C28 -36.0(2)
C35 Ge2 C26 C28 82.8(2)
C29 Ge2 C26 C28 -156.71(18)
C41 Ge2 C26 C27 -154.24(18)
C35 Ge2 C26 C27 -35.4(2)
C29 Ge2 C26 C27 85.1(2)
C41 Ge2 C26 C25 83.78(19)
C35 Ge2 C26 C25 -157.40(17)
C29 Ge2 C26 C25 -36.9(2)
C41 Ge2 C29 C34 14.7(2)
C35 Ge2 C29 C34 -106.3(2)
C26 Ge2 C29 C34 135.7(2)
C41 Ge2 C29 C30 -166.0(2)
C35 Ge2 C29 C30 73.0(2)
C26 Ge2 C29 C30 -45.1(2)
C34 C29 C30 C31 -0.2(4)
Ge2 C29 C30 C31 -179.5(2)
C29 C30 C31 C32 0.8(5)
C30 C31 C32 C33 -1.0(4)
C31 C32 C33 C34 0.7(4)
C30 C29 C34 C33 -0.1(4)
Ge2 C29 C34 C33 179.2(2)
C32 C33 C34 C29 -0.2(5)
C41 Ge2 C35 C40 50.2(3)
C29 Ge2 C35 C40 170.6(2)
C26 Ge2 C35 C40 -68.3(3)
C41 Ge2 C35 C36 -134.3(2)
C29 Ge2 C35 C36 -13.9(3)
C26 Ge2 C35 C36 107.2(2)
C40 C35 C36 C37 1.4(4)
Ge2 C35 C36 C37 -174.2(2)
C35 C36 C37 C38 -0.9(5)
C36 C37 C38 C39 -0.2(5)
C37 C38 C39 C40 0.8(5)
C36 C35 C40 C39 -0.9(4)
Ge2 C35 C40 C39 174.8(2)
C38 C39 C40 C35 -0.2(5)
C35 Ge2 C41 C42 9.8(3)
C29 Ge2 C41 C42 -111.4(2)
C26 Ge2 C41 C42 126.4(2)
C35 Ge2 C41 C46 -168.7(2)
C29 Ge2 C41 C46 70.0(2)
C26 Ge2 C41 C46 -52.2(2)
C46 C41 C42 C43 1.1(4)
Ge2 C41 C42 C43 -177.5(2)
C41 C42 C43 C44 -0.1(5)
C42 C43 C44 C45 -0.3(5)
C43 C44 C45 C46 -0.3(5)
C44 C45 C46 C41 1.4(5)
C42 C41 C46 C45 -1.7(4)
Ge2 C41 C46 C45 176.9(2)

loop_
_cod_related_entry_id
_cod_related_entry_database
_cod_related_entry_code
1 ChemSpider 30652423
